data_1560237
loop_
_publ_author_name
'Foster, Daven'
'Gao, Pengchao'
'Zhang, Ziyun'
'Sipos, Gell\'ert'
'Sobolev, Alexandre N.'
'Nealon, Gareth'
'Falivene, Laura'
'Cavallo, Luigi'
'Dorta, Reto'

_publ_section_title
;
 Design, scope and mechanism of highly active and selective chiral
 NHC--iridium catalysts for the intramolecular hydroamination of a variety
 of unactivated aminoalkenes
;
_journal_issue 10
_journal_name_full 'Chemical Science'
_journal_page_first 3751
_journal_page_last 3767
_journal_paper_doi 10.1039/D0SC05884J
_journal_volume 12
_journal_year 2021
_chemical_absolute_configuration ad
_chemical_formula_moiety 'C59 H76 Cl Ir N2'
_chemical_formula_sum 'C59 H76 Cl Ir N2'
_chemical_formula_weight 1040.86
_space_group_crystal_system orthorhombic
_space_group_IT_number 19
_space_group_name_Hall 'P 2ac 2ab'
_space_group_name_H-M_alt 'P 21 21 21'
_atom_sites_solution_hydrogens geom
_audit_creation_method SHELXL-2017/1
_audit_update_record
;
2020-08-11 deposited with the CCDC.	2021-01-05 downloaded from the CCDC.
;
_cell_angle_alpha 90
_cell_angle_beta 90
_cell_angle_gamma 90
_cell_formula_units_Z 4
_cell_length_a 16.2970(1)
_cell_length_b 17.0451(1)
_cell_length_c 17.8125(1)
_cell_measurement_reflns_used 32011
_cell_measurement_temperature 100(2)
_cell_measurement_theta_max 67.213
_cell_measurement_theta_min 3.566
_cell_volume 4948.03(5)
_computing_cell_refinement 'CrysAlisPro 1.171.38.46 (Rigaku OD, 2015)'
_computing_data_collection 'CrysAlisPro 1.171.38.46 (Rigaku OD, 2015)'
_computing_data_reduction 'CrysAlisPro 1.171.38.46 (Rigaku OD, 2015)'
_computing_publication_material 'SHELXL-2017/1 (Sheldrick, 2017)'
_computing_structure_refinement 'SHELXL-2017/1 (Sheldrick, 2017)'
_computing_structure_solution 'SHELXT-2015/1 (Sheldrick, 2015)'
_diffrn_ambient_temperature 100(2)
_diffrn_detector 'CCD plate'
_diffrn_detector_area_resol_mean 10.4738
_diffrn_detector_type Ruby
_diffrn_measured_fraction_theta_full 0.998
_diffrn_measured_fraction_theta_max 0.998
_diffrn_measurement_device 'four-circle diffractometer'
_diffrn_measurement_device_type 'Oxford Diffraction Gemini-R Ultra'
_diffrn_measurement_method '\w scans'
_diffrn_orient_matrix_type 'CrysAlisPro convention (1999,Acta A55,543-557)'
_diffrn_orient_matrix_UB_11 -0.0737848
_diffrn_orient_matrix_UB_12 0.0450664
_diffrn_orient_matrix_UB_13 0.0326153
_diffrn_orient_matrix_UB_21 -0.0550386
_diffrn_orient_matrix_UB_22 -0.0721789
_diffrn_orient_matrix_UB_23 -0.0128885
_diffrn_orient_matrix_UB_31 0.0214650
_diffrn_orient_matrix_UB_32 -0.0304232
_diffrn_orient_matrix_UB_33 0.0790823
_diffrn_radiation_monochromator mirror
_diffrn_radiation_source 'fine-focus sealed X-ray tube'
_diffrn_radiation_type CuK\a
_diffrn_radiation_wavelength 1.54178
_diffrn_reflns_av_R_equivalents 0.0532
_diffrn_reflns_av_unetI/netI 0.0347
_diffrn_reflns_Laue_measured_fraction_full 0.998
_diffrn_reflns_Laue_measured_fraction_max 0.998
_diffrn_reflns_limit_h_max 19
_diffrn_reflns_limit_h_min -19
_diffrn_reflns_limit_k_max 20
_diffrn_reflns_limit_k_min -20
_diffrn_reflns_limit_l_max 21
_diffrn_reflns_limit_l_min -20
_diffrn_reflns_number 51989
_diffrn_reflns_point_group_measured_fraction_full 0.996
_diffrn_reflns_point_group_measured_fraction_max 0.996
_diffrn_reflns_theta_full 67.270
_diffrn_reflns_theta_max 67.270
_diffrn_reflns_theta_min 3.589
_diffrn_source_type 'Enhance Ultra (Cu) X-ray Source'
_exptl_absorpt_coefficient_mu 6.010
_exptl_absorpt_correction_T_max 1.0
_exptl_absorpt_correction_T_min 0.80552
_exptl_absorpt_correction_type multi-scan
_exptl_absorpt_process_details
;
CrysAlisPro 1.171.38.46 (Rigaku Oxford Diffraction, 2015)
Empirical absorption correction using spherical harmonics,
 implemented in SCALE3 ABSPACK scaling algorithm.
;
_exptl_crystal_colour yellow
_exptl_crystal_density_diffrn 1.397
_exptl_crystal_description needle
_exptl_crystal_F_000 2152
_exptl_crystal_size_max 0.220
_exptl_crystal_size_mid 0.030
_exptl_crystal_size_min 0.030
_refine_diff_density_max 1.575
_refine_diff_density_min -0.646
_refine_diff_density_rms 0.086
_refine_ls_abs_structure_details
;
 Flack x determined using 3672 quotients [(I+)-(I-)]/[(I+)+(I-)]
 (Parsons, Flack and Wagner, Acta Cryst. B69 (2013) 249-259).
;
_refine_ls_abs_structure_Flack -0.052(4)
_refine_ls_extinction_method none
_refine_ls_goodness_of_fit_ref 1.001
_refine_ls_hydrogen_treatment constr
_refine_ls_matrix_type full
_refine_ls_number_parameters 568
_refine_ls_number_reflns 8845
_refine_ls_number_restraints 0
_refine_ls_restrained_S_all 1.001
_refine_ls_R_factor_all 0.0296
_refine_ls_R_factor_gt 0.0271
_refine_ls_shift/su_max 0.001
_refine_ls_shift/su_mean 0.000
_refine_ls_structure_factor_coef Fsqd
_refine_ls_weighting_details 'w=1/[\s^2^(Fo^2^)+(0.0438P)^2^+1.5000P] where P=(Fo^2^+2Fc^2^)/3'
_refine_ls_weighting_scheme calc
_refine_ls_wR_factor_gt 0.0645
_refine_ls_wR_factor_ref 0.0663
_reflns_Friedel_coverage 0.803
_reflns_Friedel_fraction_full 0.994
_reflns_Friedel_fraction_max 0.994
_reflns_number_gt 8469
_reflns_number_total 8845
_reflns_threshold_expression 'I > 2\s(I)'
_cod_data_source_file d0sc05884j3.cif
_cod_data_source_block df166
_cod_depositor_comments 'Adding full bibliography for 1560237.cif.'
_cod_database_code 1560237
_shelx_shelxl_version_number 2017/1
_shelx_space_group_comment
;
The symmetry employed for this shelxl refinement is uniquely defined
by the following loop, which should always be used as a source of
symmetry information in preference to the above space-group names.
They are only intended as comments.
;
_shelx_estimated_absorpt_t_min 0.351
_shelx_estimated_absorpt_t_max 0.840

loop_
_space_group_symop_operation_xyz
'x, y, z'
'-x+1/2, -y, z+1/2'
'-x, y+1/2, -z+1/2'
'x+1/2, -y+1/2, -z'

loop_
_atom_site_label
_atom_site_type_symbol
_atom_site_fract_x
_atom_site_fract_y
_atom_site_fract_z
_atom_site_U_iso_or_equiv
_atom_site_adp_type
_atom_site_occupancy
_atom_site_site_symmetry_order
_atom_site_calc_flag
_atom_site_refinement_flags_posn
_atom_site_refinement_flags_adp
_atom_site_refinement_flags_occupancy
_atom_site_disorder_assembly
_atom_site_disorder_group
Ir1 Ir 0.54447(2) 0.40417(2) 0.39285(2) 0.01494(7) Uani 1 1 d . . . . .
Cl1 Cl 0.41903(7) 0.41089(8) 0.45846(7) 0.0204(2) Uani 1 1 d . . . . .
C1 C 0.5982(3) 0.4656(3) 0.4785(3) 0.0131(10) Uani 1 1 d . . . . .
N2 N 0.6001(3) 0.4423(3) 0.5514(2) 0.0148(9) Uani 1 1 d . . . . .
C3 C 0.6462(3) 0.4995(3) 0.5977(3) 0.0160(10) Uani 1 1 d . . . . .
H3 H 0.705628 0.485173 0.595837 0.019 Uiso 1 1 calc R U . . .
C4 C 0.6234(4) 0.5149(3) 0.6787(3) 0.0225(11) Uani 1 1 d . . . . .
H4A H 0.631356 0.467031 0.709293 0.027 Uiso 1 1 calc R U . . .
H4B H 0.565336 0.531402 0.682588 0.027 Uiso 1 1 calc R U . . .
C5 C 0.6811(4) 0.5814(3) 0.7061(3) 0.0235(12) Uani 1 1 d . . . . .
H5A H 0.664217 0.597360 0.757275 0.028 Uiso 1 1 calc R U . . .
H5B H 0.737724 0.560689 0.709306 0.028 Uiso 1 1 calc R U . . .
C6 C 0.6809(4) 0.6540(4) 0.6551(3) 0.0221(12) Uani 1 1 d . . . . .
H6A H 0.627136 0.680582 0.659523 0.027 Uiso 1 1 calc R U . . .
H6B H 0.723563 0.690965 0.672804 0.027 Uiso 1 1 calc R U . . .
C7 C 0.6968(4) 0.6348(4) 0.5723(3) 0.0214(12) Uani 1 1 d . . . . .
H7A H 0.689613 0.682125 0.540713 0.026 Uiso 1 1 calc R U . . .
H7B H 0.753209 0.614557 0.565234 0.026 Uiso 1 1 calc R U . . .
C8 C 0.6342(3) 0.5729(3) 0.5520(3) 0.0168(10) Uani 1 1 d . . . . .
H8 H 0.578850 0.594438 0.564747 0.020 Uiso 1 1 calc R U . . .
N9 N 0.6290(3) 0.5394(3) 0.4757(2) 0.0146(8) Uani 1 1 d . . . . .
C11 C 0.4991(4) 0.2989(3) 0.3380(3) 0.0230(12) Uani 1 1 d . . . . .
H11 H 0.465252 0.288546 0.380268 0.028 Uiso 1 1 calc R U . . .
C12 C 0.4768(3) 0.3628(4) 0.2925(3) 0.0208(12) Uani 1 1 d . . . . .
H12 H 0.432088 0.394067 0.309038 0.025 Uiso 1 1 calc R U . . .
C13 C 0.5177(4) 0.3863(4) 0.2197(3) 0.0261(13) Uani 1 1 d . . . . .
H13A H 0.475807 0.406613 0.184439 0.031 Uiso 1 1 calc R U . . .
H13B H 0.543556 0.339647 0.196473 0.031 Uiso 1 1 calc R U . . .
C14 C 0.5831(4) 0.4494(4) 0.2333(3) 0.0225(12) Uani 1 1 d . . . . .
H14A H 0.624113 0.447149 0.192385 0.027 Uiso 1 1 calc R U . . .
H14B H 0.556709 0.501719 0.231537 0.027 Uiso 1 1 calc R U . . .
C15 C 0.6266(4) 0.4403(3) 0.3076(3) 0.0205(11) Uani 1 1 d . . . . .
H15 H 0.635986 0.486677 0.335932 0.025 Uiso 1 1 calc R U . . .
C16 C 0.6549(3) 0.3681(4) 0.3393(3) 0.0195(11) Uani 1 1 d . . . . .
H16 H 0.679176 0.369545 0.387703 0.023 Uiso 1 1 calc R U . . .
C17 C 0.6483(4) 0.2889(4) 0.2999(3) 0.0264(13) Uani 1 1 d . . . . .
H17A H 0.697770 0.257167 0.311042 0.032 Uiso 1 1 calc R U . . .
H17B H 0.645543 0.296922 0.244951 0.032 Uiso 1 1 calc R U . . .
C18 C 0.5719(4) 0.2450(4) 0.3263(3) 0.0281(13) Uani 1 1 d . . . . .
H18A H 0.557322 0.204663 0.288643 0.034 Uiso 1 1 calc R U . . .
H18B H 0.584350 0.217773 0.374089 0.034 Uiso 1 1 calc R U . . .
C20 C 0.5224(3) 0.3489(3) 0.6274(3) 0.0173(11) Uani 1 1 d . . . . .
C21 C 0.5914(3) 0.3635(3) 0.5800(3) 0.0152(10) Uani 1 1 d . . . . .
C22 C 0.6541(3) 0.3094(3) 0.5731(3) 0.0176(11) Uani 1 1 d . . . . .
C23 C 0.6447(3) 0.2351(3) 0.6075(3) 0.0196(10) Uani 1 1 d . . . . .
H23 H 0.684525 0.195496 0.598459 0.023 Uiso 1 1 calc R U . . .
C24 C 0.5794(3) 0.2188(3) 0.6536(3) 0.0182(11) Uani 1 1 d . . . . .
H24 H 0.575009 0.168820 0.676795 0.022 Uiso 1 1 calc R U . . .
C25 C 0.5186(3) 0.2764(3) 0.6667(3) 0.0180(11) Uani 1 1 d . . . . .
C26 C 0.4534(4) 0.2645(3) 0.7188(3) 0.0195(10) Uani 1 1 d . . . . .
H26 H 0.449616 0.216138 0.745091 0.023 Uiso 1 1 calc R U . . .
C27 C 0.3965(3) 0.3215(3) 0.7315(3) 0.0195(11) Uani 1 1 d . . . . .
H27 H 0.354816 0.312820 0.767813 0.023 Uiso 1 1 calc R U . . .
C28 C 0.3983(3) 0.3937(3) 0.6914(3) 0.0179(10) Uani 1 1 d . . . . .
C29 C 0.4605(3) 0.4050(3) 0.6405(3) 0.0165(9) Uani 1 1 d . . . . .
H29 H 0.461898 0.452729 0.612878 0.020 Uiso 1 1 calc R U . . .
C50 C 0.7137(3) 0.6058(3) 0.3834(3) 0.0152(10) Uani 1 1 d . . . . .
C51 C 0.6334(3) 0.5922(3) 0.4131(2) 0.0153(9) Uani 1 1 d . . . . .
C52 C 0.5654(3) 0.6320(3) 0.3882(3) 0.0183(10) Uani 1 1 d . . . . .
C53 C 0.5768(4) 0.6877(3) 0.3293(3) 0.0207(11) Uani 1 1 d . . . . .
H53 H 0.530542 0.715341 0.310539 0.025 Uiso 1 1 calc R U . . .
C54 C 0.6524(4) 0.7024(3) 0.2990(3) 0.0200(11) Uani 1 1 d . . . . .
H54 H 0.657801 0.740459 0.260357 0.024 Uiso 1 1 calc R U . . .
C55 C 0.7226(3) 0.6617(3) 0.3245(3) 0.0176(10) Uani 1 1 d . . . . .
C56 C 0.8023(4) 0.6762(3) 0.2952(3) 0.0204(11) Uani 1 1 d . . . . .
H56 H 0.808835 0.712634 0.255308 0.024 Uiso 1 1 calc R U . . .
C57 C 0.8691(3) 0.6388(3) 0.3233(3) 0.0194(10) Uani 1 1 d . . . . .
H57 H 0.921827 0.650300 0.303261 0.023 Uiso 1 1 calc R U . . .
C58 C 0.8618(3) 0.5825(3) 0.3825(3) 0.0180(10) Uani 1 1 d . . . . .
C59 C 0.7847(3) 0.5663(3) 0.4096(3) 0.0162(11) Uani 1 1 d . . . . .
H59 H 0.778764 0.527228 0.447257 0.019 Uiso 1 1 calc R U . . .
C61 C 0.7355(3) 0.3287(3) 0.5360(3) 0.0186(11) Uani 1 1 d . . . . .
H61 H 0.729268 0.379899 0.509254 0.022 Uiso 1 1 calc R U . . .
C62 C 0.8029(3) 0.3387(3) 0.5963(3) 0.0198(11) Uani 1 1 d . . . . .
H62A H 0.784585 0.377411 0.634246 0.024 Uiso 1 1 calc R U . . .
H62B H 0.812110 0.288034 0.622136 0.024 Uiso 1 1 calc R U . . .
C63 C 0.8831(3) 0.3666(4) 0.5606(3) 0.0241(12) Uani 1 1 d . . . . .
H63A H 0.875372 0.420190 0.540416 0.029 Uiso 1 1 calc R U . . .
H63B H 0.926295 0.369061 0.599665 0.029 Uiso 1 1 calc R U . . .
C64 C 0.9114(4) 0.3126(4) 0.4976(3) 0.0279(13) Uani 1 1 d . . . . .
H64A H 0.930055 0.262254 0.519421 0.034 Uiso 1 1 calc R U . . .
H64B H 0.958795 0.336896 0.471680 0.034 Uiso 1 1 calc R U . . .
C65 C 0.8433(4) 0.2965(4) 0.4401(3) 0.0274(13) Uani 1 1 d . . . . .
H65A H 0.831259 0.345112 0.411830 0.033 Uiso 1 1 calc R U . . .
H65B H 0.862292 0.256317 0.403905 0.033 Uiso 1 1 calc R U . . .
C66 C 0.7648(4) 0.2676(3) 0.4788(3) 0.0229(12) Uani 1 1 d . . . . .
H66A H 0.721502 0.258712 0.440787 0.027 Uiso 1 1 calc R U . . .
H66B H 0.775741 0.217226 0.504557 0.027 Uiso 1 1 calc R U . . .
C71 C 0.3312(4) 0.4535(4) 0.7042(3) 0.0223(12) Uani 1 1 d . . . . .
H71 H 0.314377 0.449794 0.758045 0.027 Uiso 1 1 calc R U . . .
C72 C 0.2554(4) 0.4336(4) 0.6561(4) 0.0297(14) Uani 1 1 d . . . . .
H72A H 0.270748 0.434597 0.602316 0.036 Uiso 1 1 calc R U . . .
H72B H 0.236355 0.379984 0.668384 0.036 Uiso 1 1 calc R U . . .
C73 C 0.1853(4) 0.4922(4) 0.6699(4) 0.0340(14) Uani 1 1 d . . . . .
H73A H 0.139121 0.480008 0.635749 0.041 Uiso 1 1 calc R U . . .
H73B H 0.165457 0.486573 0.722136 0.041 Uiso 1 1 calc R U . . .
C74 C 0.2129(4) 0.5759(4) 0.6570(4) 0.0292(14) Uani 1 1 d . . . . .
H74A H 0.167381 0.612074 0.669654 0.035 Uiso 1 1 calc R U . . .
H74B H 0.226465 0.583189 0.603330 0.035 Uiso 1 1 calc R U . . .
C75 C 0.2875(4) 0.5960(4) 0.7046(3) 0.0275(12) Uani 1 1 d . . . . .
H75A H 0.272386 0.594338 0.758462 0.033 Uiso 1 1 calc R U . . .
H75B H 0.306097 0.649882 0.692722 0.033 Uiso 1 1 calc R U . . .
C76 C 0.3571(4) 0.5379(3) 0.6896(3) 0.0243(12) Uani 1 1 d . . . . .
H76A H 0.375169 0.543123 0.636774 0.029 Uiso 1 1 calc R U . . .
H76B H 0.404384 0.551013 0.722244 0.029 Uiso 1 1 calc R U . . .
C81 C 0.4811(3) 0.6239(3) 0.4231(3) 0.0180(11) Uani 1 1 d . . . . .
H81 H 0.483399 0.579676 0.459887 0.022 Uiso 1 1 calc R U . . .
C82 C 0.4586(4) 0.6986(3) 0.4666(3) 0.0225(11) Uani 1 1 d . . . . .
H82A H 0.459560 0.743986 0.431912 0.027 Uiso 1 1 calc R U . . .
H82B H 0.500174 0.707957 0.506127 0.027 Uiso 1 1 calc R U . . .
C83 C 0.3734(4) 0.6927(4) 0.5030(4) 0.0282(13) Uani 1 1 d . . . . .
H83A H 0.373807 0.651086 0.541784 0.034 Uiso 1 1 calc R U . . .
H83B H 0.359707 0.743008 0.527825 0.034 Uiso 1 1 calc R U . . .
C84 C 0.3088(4) 0.6739(4) 0.4442(4) 0.0293(14) Uani 1 1 d . . . . .
H84A H 0.304679 0.718150 0.408386 0.035 Uiso 1 1 calc R U . . .
H84B H 0.254813 0.667696 0.468963 0.035 Uiso 1 1 calc R U . . .
C85 C 0.3295(3) 0.5990(4) 0.4013(3) 0.0266(11) Uani 1 1 d . . . . .
H85A H 0.287641 0.590016 0.361930 0.032 Uiso 1 1 calc R U . . .
H85B H 0.328134 0.553806 0.436194 0.032 Uiso 1 1 calc R U . . .
C86 C 0.4143(3) 0.6044(4) 0.3650(3) 0.0228(11) Uani 1 1 d . . . . .
H86A H 0.413515 0.645452 0.325725 0.027 Uiso 1 1 calc R U . . .
H86B H 0.427460 0.553756 0.340569 0.027 Uiso 1 1 calc R U . . .
C91 C 0.9367(3) 0.5464(3) 0.4180(3) 0.0184(11) Uani 1 1 d . . . . .
H91 H 0.917834 0.502185 0.450617 0.022 Uiso 1 1 calc R U . . .
C92 C 1.0001(4) 0.5128(4) 0.3622(3) 0.0243(12) Uani 1 1 d . . . . .
H92A H 0.974471 0.469735 0.333223 0.029 Uiso 1 1 calc R U . . .
H92B H 1.016291 0.554402 0.326357 0.029 Uiso 1 1 calc R U . . .
C93 C 1.0764(4) 0.4819(3) 0.4017(4) 0.0247(12) Uani 1 1 d . . . . .
H93A H 1.116622 0.464109 0.363713 0.030 Uiso 1 1 calc R U . . .
H93B H 1.061315 0.436134 0.433060 0.030 Uiso 1 1 calc R U . . .
C94 C 1.1155(4) 0.5447(4) 0.4510(4) 0.0314(14) Uani 1 1 d . . . . .
H94A H 1.135432 0.588302 0.419127 0.038 Uiso 1 1 calc R U . . .
H94B H 1.163192 0.522194 0.477827 0.038 Uiso 1 1 calc R U . . .
C95 C 1.0539(4) 0.5763(4) 0.5080(4) 0.0390(17) Uani 1 1 d . . . . .
H95A H 1.037628 0.533697 0.542705 0.047 Uiso 1 1 calc R U . . .
H95B H 1.079976 0.618363 0.538042 0.047 Uiso 1 1 calc R U . . .
C96 C 0.9785(4) 0.6085(4) 0.4697(4) 0.0326(15) Uani 1 1 d . . . . .
H96A H 0.994111 0.654736 0.439289 0.039 Uiso 1 1 calc R U . . .
H96B H 0.938797 0.625992 0.508269 0.039 Uiso 1 1 calc R U . . .

loop_
_atom_site_aniso_label
_atom_site_aniso_U_11
_atom_site_aniso_U_22
_atom_site_aniso_U_33
_atom_site_aniso_U_23
_atom_site_aniso_U_13
_atom_site_aniso_U_12
Ir1 0.01472(10) 0.01512(10) 0.01499(10) -0.00046(8) -0.00003(8) -0.00144(9)
Cl1 0.0155(5) 0.0241(6) 0.0215(6) -0.0006(5) 0.0023(4) -0.0023(5)
C1 0.008(2) 0.016(2) 0.015(2) 0.0000(19) 0.0017(18) 0.0011(19)
N2 0.015(2) 0.013(2) 0.016(2) -0.0009(17) -0.0014(17) -0.0005(17)
C3 0.016(2) 0.013(2) 0.019(3) 0.002(2) -0.002(2) -0.0016(19)
C4 0.027(3) 0.021(3) 0.019(3) -0.002(2) -0.001(2) -0.003(2)
C5 0.025(3) 0.027(3) 0.019(3) 0.000(2) -0.002(2) -0.002(2)
C6 0.025(3) 0.022(3) 0.020(3) -0.003(2) 0.003(2) -0.007(2)
C7 0.026(3) 0.018(3) 0.020(3) -0.002(2) 0.004(2) -0.006(2)
C8 0.016(2) 0.017(3) 0.018(2) 0.0000(19) 0.000(2) 0.000(2)
N9 0.015(2) 0.015(2) 0.013(2) 0.0006(16) 0.0009(17) 0.0006(18)
C11 0.031(3) 0.017(3) 0.021(3) -0.006(2) 0.000(2) -0.010(2)
C12 0.023(3) 0.025(3) 0.014(2) -0.005(2) -0.002(2) -0.006(2)
C13 0.024(3) 0.032(4) 0.022(3) -0.003(2) -0.004(2) -0.001(2)
C14 0.024(3) 0.023(3) 0.020(3) 0.004(2) 0.001(2) -0.001(2)
C15 0.020(3) 0.021(3) 0.020(3) -0.003(2) 0.007(2) -0.004(2)
C16 0.015(3) 0.028(3) 0.015(2) -0.005(2) 0.001(2) 0.003(2)
C17 0.033(3) 0.029(3) 0.017(3) -0.003(2) 0.002(2) 0.008(3)
C18 0.040(4) 0.022(3) 0.022(3) -0.008(2) 0.001(2) 0.000(2)
C20 0.022(3) 0.016(2) 0.015(2) -0.0018(18) -0.0042(18) -0.003(2)
C21 0.020(3) 0.012(2) 0.014(2) -0.0010(19) -0.002(2) -0.001(2)
C22 0.020(3) 0.019(3) 0.014(2) -0.005(2) -0.001(2) -0.004(2)
C23 0.023(3) 0.018(2) 0.018(2) -0.003(2) -0.002(2) 0.003(2)
C24 0.021(3) 0.013(2) 0.020(3) 0.001(2) -0.006(2) -0.002(2)
C25 0.023(3) 0.016(2) 0.015(2) 0.0003(19) -0.003(2) -0.004(2)
C26 0.021(2) 0.020(3) 0.017(2) -0.0001(19) -0.001(2) -0.003(2)
C27 0.019(3) 0.022(3) 0.018(3) 0.002(2) -0.001(2) -0.006(2)
C28 0.020(2) 0.019(3) 0.014(2) -0.003(2) -0.0020(18) -0.002(2)
C29 0.017(2) 0.017(2) 0.015(2) -0.0005(19) 0.0001(19) -0.001(3)
C50 0.019(2) 0.011(2) 0.015(2) -0.003(2) 0.0028(19) -0.003(2)
C51 0.017(2) 0.011(2) 0.018(2) -0.003(2) 0.0001(18) -0.001(2)
C52 0.021(3) 0.016(2) 0.018(2) 0.000(2) -0.002(2) -0.0022(19)
C53 0.021(3) 0.019(3) 0.022(3) 0.003(2) -0.001(2) 0.002(2)
C54 0.025(3) 0.017(3) 0.019(3) 0.002(2) 0.003(2) -0.002(2)
C55 0.019(3) 0.017(2) 0.016(2) -0.002(2) 0.002(2) -0.004(2)
C56 0.023(3) 0.017(3) 0.021(3) 0.004(2) 0.003(2) -0.007(2)
C57 0.020(3) 0.020(3) 0.018(3) 0.000(2) 0.005(2) -0.005(2)
C58 0.017(2) 0.017(3) 0.020(2) -0.003(2) 0.003(2) -0.002(2)
C59 0.018(3) 0.015(2) 0.016(3) 0.0015(19) -0.0004(19) -0.002(2)
C61 0.021(3) 0.017(3) 0.018(3) 0.000(2) 0.003(2) 0.002(2)
C62 0.015(2) 0.022(3) 0.023(3) 0.004(2) 0.000(2) 0.001(2)
C63 0.015(3) 0.028(3) 0.029(3) 0.009(2) -0.002(2) -0.002(2)
C64 0.022(3) 0.034(3) 0.027(3) 0.009(3) 0.006(2) 0.005(3)
C65 0.025(3) 0.038(4) 0.019(3) 0.002(2) 0.006(2) 0.008(3)
C66 0.023(3) 0.027(3) 0.019(3) 0.001(2) 0.002(2) 0.003(2)
C71 0.019(3) 0.025(3) 0.023(3) 0.002(2) 0.003(2) -0.003(2)
C72 0.020(3) 0.025(3) 0.045(4) 0.003(3) 0.000(3) -0.003(2)
C73 0.019(3) 0.033(3) 0.050(4) 0.007(3) -0.004(3) 0.001(3)
C74 0.021(3) 0.031(4) 0.036(3) 0.001(2) 0.001(2) 0.007(2)
C75 0.026(3) 0.025(3) 0.032(3) -0.006(3) 0.003(2) 0.003(3)
C76 0.018(3) 0.022(3) 0.033(3) -0.002(2) -0.001(2) 0.000(2)
C81 0.017(3) 0.018(3) 0.019(2) 0.0020(19) -0.001(2) 0.0008(19)
C82 0.020(3) 0.022(3) 0.025(3) -0.001(2) 0.000(2) 0.000(3)
C83 0.025(3) 0.025(3) 0.035(3) -0.001(2) 0.010(3) 0.004(2)
C84 0.017(3) 0.027(3) 0.044(4) 0.004(3) 0.004(3) 0.006(2)
C85 0.016(2) 0.032(3) 0.032(3) 0.001(3) -0.003(2) -0.003(3)
C86 0.018(3) 0.027(3) 0.024(3) -0.002(2) -0.003(2) 0.000(3)
C91 0.015(3) 0.022(3) 0.019(2) 0.001(2) 0.0041(19) -0.002(2)
C92 0.018(3) 0.029(3) 0.026(3) -0.008(2) 0.003(2) -0.001(2)
C93 0.022(3) 0.026(3) 0.027(3) -0.002(3) 0.003(2) 0.000(2)
C94 0.021(3) 0.034(4) 0.040(4) -0.008(3) -0.005(3) 0.002(3)
C95 0.031(4) 0.054(4) 0.032(3) -0.023(3) -0.015(3) 0.010(3)
C96 0.020(3) 0.039(4) 0.039(3) -0.016(3) -0.010(2) 0.000(3)

loop_
_atom_type_symbol
_atom_type_description
_atom_type_scat_dispersion_real
_atom_type_scat_dispersion_imag
_atom_type_scat_source
C C 0.0181 0.0091 'International Tables Vol C Tables 4.2.6.8 and 6.1.1.4'
H H 0.0000 0.0000 'International Tables Vol C Tables 4.2.6.8 and 6.1.1.4'
N N 0.0311 0.0180 'International Tables Vol C Tables 4.2.6.8 and 6.1.1.4'
Cl Cl 0.3639 0.7018 'International Tables Vol C Tables 4.2.6.8 and 6.1.1.4'
Ir Ir -4.7710 6.5667 'International Tables Vol C Tables 4.2.6.8 and 6.1.1.4'

loop_
_geom_angle_atom_site_label_1
_geom_angle_atom_site_label_2
_geom_angle_atom_site_label_3
_geom_angle
_geom_angle_site_symmetry_1
_geom_angle_site_symmetry_3
_geom_angle_publ_flag
C1 Ir1 C15 96.6(2) . . ?
C1 Ir1 C16 96.9(2) . . ?
C15 Ir1 C16 39.4(2) . . ?
C1 Ir1 C11 154.6(2) . . ?
C15 Ir1 C11 97.6(2) . . ?
C16 Ir1 C11 81.2(2) . . ?
C1 Ir1 C12 167.7(2) . . ?
C15 Ir1 C12 80.1(2) . . ?
C16 Ir1 C12 88.1(2) . . ?
C11 Ir1 C12 37.3(2) . . ?
C1 Ir1 Cl1 88.65(14) . . ?
C15 Ir1 Cl1 152.90(17) . . ?
C16 Ir1 Cl1 165.86(16) . . ?
C11 Ir1 Cl1 88.17(16) . . ?
C12 Ir1 Cl1 89.08(15) . . ?
N9 C1 N2 107.4(4) . . ?
N9 C1 Ir1 127.2(4) . . ?
N2 C1 Ir1 124.9(4) . . ?
C1 N2 C21 127.4(4) . . ?
C1 N2 C3 110.5(4) . . ?
C21 N2 C3 117.8(4) . . ?
N2 C3 C8 100.4(4) . . ?
N2 C3 C4 121.4(4) . . ?
C8 C3 C4 109.9(4) . . ?
N2 C3 H3 108.1 . . ?
C8 C3 H3 108.1 . . ?
C4 C3 H3 108.1 . . ?
C3 C4 C5 106.2(4) . . ?
C3 C4 H4A 110.5 . . ?
C5 C4 H4A 110.5 . . ?
C3 C4 H4B 110.5 . . ?
C5 C4 H4B 110.5 . . ?
H4A C4 H4B 108.7 . . ?
C6 C5 C4 113.7(5) . . ?
C6 C5 H5A 108.8 . . ?
C4 C5 H5A 108.8 . . ?
C6 C5 H5B 108.8 . . ?
C4 C5 H5B 108.8 . . ?
H5A C5 H5B 107.7 . . ?
C7 C6 C5 113.4(5) . . ?
C7 C6 H6A 108.9 . . ?
C5 C6 H6A 108.9 . . ?
C7 C6 H6B 108.9 . . ?
C5 C6 H6B 108.9 . . ?
H6A C6 H6B 107.7 . . ?
C8 C7 C6 105.3(5) . . ?
C8 C7 H7A 110.7 . . ?
C6 C7 H7A 110.7 . . ?
C8 C7 H7B 110.7 . . ?
C6 C7 H7B 110.7 . . ?
H7A C7 H7B 108.8 . . ?
N9 C8 C3 100.6(4) . . ?
N9 C8 C7 121.9(5) . . ?
C3 C8 C7 111.3(5) . . ?
N9 C8 H8 107.4 . . ?
C3 C8 H8 107.4 . . ?
C7 C8 H8 107.4 . . ?
C1 N9 C51 129.0(4) . . ?
C1 N9 C8 110.2(4) . . ?
C51 N9 C8 118.1(4) . . ?
C12 C11 C18 126.4(5) . . ?
C12 C11 Ir1 73.0(3) . . ?
C18 C11 Ir1 107.3(4) . . ?
C12 C11 H11 116.8 . . ?
C18 C11 H11 116.8 . . ?
Ir1 C11 H11 89.7 . . ?
C11 C12 C13 125.9(5) . . ?
C11 C12 Ir1 69.7(3) . . ?
C13 C12 Ir1 112.9(4) . . ?
C11 C12 H12 117.1 . . ?
C13 C12 H12 117.1 . . ?
Ir1 C12 H12 87.4 . . ?
C12 C13 C14 110.8(5) . . ?
C12 C13 H13A 109.5 . . ?
C14 C13 H13A 109.5 . . ?
C12 C13 H13B 109.5 . . ?
C14 C13 H13B 109.5 . . ?
H13A C13 H13B 108.1 . . ?
C15 C14 C13 113.1(5) . . ?
C15 C14 H14A 109.0 . . ?
C13 C14 H14A 109.0 . . ?
C15 C14 H14B 109.0 . . ?
C13 C14 H14B 109.0 . . ?
H14A C14 H14B 107.8 . . ?
C16 C15 C14 125.8(5) . . ?
C16 C15 Ir1 70.8(3) . . ?
C14 C15 Ir1 111.2(4) . . ?
C16 C15 H15 117.1 . . ?
C14 C15 H15 117.1 . . ?
Ir1 C15 H15 87.9 . . ?
C15 C16 C17 124.0(5) . . ?
C15 C16 Ir1 69.8(3) . . ?
C17 C16 Ir1 113.8(4) . . ?
C15 C16 H16 118.0 . . ?
C17 C16 H16 118.0 . . ?
Ir1 C16 H16 86.4 . . ?
C16 C17 C18 110.4(5) . . ?
C16 C17 H17A 109.6 . . ?
C18 C17 H17A 109.6 . . ?
C16 C17 H17B 109.6 . . ?
C18 C17 H17B 109.6 . . ?
H17A C17 H17B 108.1 . . ?
C11 C18 C17 112.6(5) . . ?
C11 C18 H18A 109.1 . . ?
C17 C18 H18A 109.1 . . ?
C11 C18 H18B 109.1 . . ?
C17 C18 H18B 109.1 . . ?
H18A C18 H18B 107.8 . . ?
C29 C20 C25 118.6(5) . . ?
C29 C20 C21 122.9(5) . . ?
C25 C20 C21 118.5(5) . . ?
C22 C21 C20 121.2(5) . . ?
C22 C21 N2 121.2(5) . . ?
C20 C21 N2 116.6(5) . . ?
C21 C22 C23 118.7(5) . . ?
C21 C22 C61 122.6(5) . . ?
C23 C22 C61 118.5(5) . . ?
C24 C23 C22 121.5(5) . . ?
C24 C23 H23 119.2 . . ?
C22 C23 H23 119.2 . . ?
C23 C24 C25 120.1(5) . . ?
C23 C24 H24 119.9 . . ?
C25 C24 H24 119.9 . . ?
C24 C25 C20 119.5(5) . . ?
C24 C25 C26 122.1(5) . . ?
C20 C25 C26 118.5(5) . . ?
C27 C26 C25 121.0(5) . . ?
C27 C26 H26 119.5 . . ?
C25 C26 H26 119.5 . . ?
C26 C27 C28 121.4(5) . . ?
C26 C27 H27 119.3 . . ?
C28 C27 H27 119.3 . . ?
C29 C28 C27 117.8(5) . . ?
C29 C28 C71 122.5(5) . . ?
C27 C28 C71 119.6(5) . . ?
C28 C29 C20 122.8(5) . . ?
C28 C29 H29 118.6 . . ?
C20 C29 H29 118.6 . . ?
C59 C50 C55 118.5(5) . . ?
C59 C50 C51 123.2(5) . . ?
C55 C50 C51 118.4(5) . . ?
C52 C51 C50 122.6(5) . . ?
C52 C51 N9 121.3(5) . . ?
C50 C51 N9 115.9(5) . . ?
C51 C52 C53 117.4(5) . . ?
C51 C52 C81 123.7(5) . . ?
C53 C52 C81 118.7(5) . . ?
C54 C53 C52 122.0(5) . . ?
C54 C53 H53 119.0 . . ?
C52 C53 H53 119.0 . . ?
C53 C54 C55 120.8(5) . . ?
C53 C54 H54 119.6 . . ?
C55 C54 H54 119.6 . . ?
C54 C55 C56 122.5(5) . . ?
C54 C55 C50 118.8(5) . . ?
C56 C55 C50 118.7(5) . . ?
C57 C56 C55 121.1(5) . . ?
C57 C56 H56 119.4 . . ?
C55 C56 H56 119.4 . . ?
C56 C57 C58 121.2(5) . . ?
C56 C57 H57 119.4 . . ?
C58 C57 H57 119.4 . . ?
C59 C58 C57 118.1(5) . . ?
C59 C58 C91 120.8(5) . . ?
C57 C58 C91 121.0(5) . . ?
C58 C59 C50 122.3(5) . . ?
C58 C59 H59 118.8 . . ?
C50 C59 H59 118.8 . . ?
C22 C61 C66 114.5(5) . . ?
C22 C61 C62 110.0(4) . . ?
C66 C61 C62 108.4(5) . . ?
C22 C61 H61 107.9 . . ?
C66 C61 H61 107.9 . . ?
C62 C61 H61 107.9 . . ?
C63 C62 C61 110.6(5) . . ?
C63 C62 H62A 109.5 . . ?
C61 C62 H62A 109.5 . . ?
C63 C62 H62B 109.5 . . ?
C61 C62 H62B 109.5 . . ?
H62A C62 H62B 108.1 . . ?
C64 C63 C62 112.2(5) . . ?
C64 C63 H63A 109.2 . . ?
C62 C63 H63A 109.2 . . ?
C64 C63 H63B 109.2 . . ?
C62 C63 H63B 109.2 . . ?
H63A C63 H63B 107.9 . . ?
C63 C64 C65 112.4(5) . . ?
C63 C64 H64A 109.1 . . ?
C65 C64 H64A 109.1 . . ?
C63 C64 H64B 109.1 . . ?
C65 C64 H64B 109.1 . . ?
H64A C64 H64B 107.9 . . ?
C66 C65 C64 111.2(5) . . ?
C66 C65 H65A 109.4 . . ?
C64 C65 H65A 109.4 . . ?
C66 C65 H65B 109.4 . . ?
C64 C65 H65B 109.4 . . ?
H65A C65 H65B 108.0 . . ?
C61 C66 C65 109.9(5) . . ?
C61 C66 H66A 109.7 . . ?
C65 C66 H66A 109.7 . . ?
C61 C66 H66B 109.7 . . ?
C65 C66 H66B 109.7 . . ?
H66A C66 H66B 108.2 . . ?
C28 C71 C76 114.3(5) . . ?
C28 C71 C72 110.3(5) . . ?
C76 C71 C72 109.6(5) . . ?
C28 C71 H71 107.4 . . ?
C76 C71 H71 107.4 . . ?
C72 C71 H71 107.4 . . ?
C73 C72 C71 111.3(5) . . ?
C73 C72 H72A 109.4 . . ?
C71 C72 H72A 109.4 . . ?
C73 C72 H72B 109.4 . . ?
C71 C72 H72B 109.4 . . ?
H72A C72 H72B 108.0 . . ?
C74 C73 C72 111.6(5) . . ?
C74 C73 H73A 109.3 . . ?
C72 C73 H73A 109.3 . . ?
C74 C73 H73B 109.3 . . ?
C72 C73 H73B 109.3 . . ?
H73A C73 H73B 108.0 . . ?
C73 C74 C75 111.4(5) . . ?
C73 C74 H74A 109.3 . . ?
C75 C74 H74A 109.3 . . ?
C73 C74 H74B 109.3 . . ?
C75 C74 H74B 109.3 . . ?
H74A C74 H74B 108.0 . . ?
C74 C75 C76 110.5(5) . . ?
C74 C75 H75A 109.6 . . ?
C76 C75 H75A 109.6 . . ?
C74 C75 H75B 109.6 . . ?
C76 C75 H75B 109.6 . . ?
H75A C75 H75B 108.1 . . ?
C71 C76 C75 112.1(5) . . ?
C71 C76 H76A 109.2 . . ?
C75 C76 H76A 109.2 . . ?
C71 C76 H76B 109.2 . . ?
C75 C76 H76B 109.2 . . ?
H76A C76 H76B 107.9 . . ?
C52 C81 C82 110.4(5) . . ?
C52 C81 C86 112.7(4) . . ?
C82 C81 C86 110.5(5) . . ?
C52 C81 H81 107.7 . . ?
C82 C81 H81 107.7 . . ?
C86 C81 H81 107.7 . . ?
C81 C82 C83 112.0(5) . . ?
C81 C82 H82A 109.2 . . ?
C83 C82 H82A 109.2 . . ?
C81 C82 H82B 109.2 . . ?
C83 C82 H82B 109.2 . . ?
H82A C82 H82B 107.9 . . ?
C84 C83 C82 110.4(5) . . ?
C84 C83 H83A 109.6 . . ?
C82 C83 H83A 109.6 . . ?
C84 C83 H83B 109.6 . . ?
C82 C83 H83B 109.6 . . ?
H83A C83 H83B 108.1 . . ?
C83 C84 C85 111.7(5) . . ?
C83 C84 H84A 109.3 . . ?
C85 C84 H84A 109.3 . . ?
C83 C84 H84B 109.3 . . ?
C85 C84 H84B 109.3 . . ?
H84A C84 H84B 108.0 . . ?
C84 C85 C86 111.2(5) . . ?
C84 C85 H85A 109.4 . . ?
C86 C85 H85A 109.4 . . ?
C84 C85 H85B 109.4 . . ?
C86 C85 H85B 109.4 . . ?
H85A C85 H85B 108.0 . . ?
C85 C86 C81 111.6(5) . . ?
C85 C86 H86A 109.3 . . ?
C81 C86 H86A 109.3 . . ?
C85 C86 H86B 109.3 . . ?
C81 C86 H86B 109.3 . . ?
H86A C86 H86B 108.0 . . ?
C58 C91 C92 115.1(5) . . ?
C58 C91 C96 108.9(5) . . ?
C92 C91 C96 109.9(5) . . ?
C58 C91 H91 107.6 . . ?
C92 C91 H91 107.6 . . ?
C96 C91 H91 107.6 . . ?
C93 C92 C91 112.2(5) . . ?
C93 C92 H92A 109.2 . . ?
C91 C92 H92A 109.2 . . ?
C93 C92 H92B 109.2 . . ?
C91 C92 H92B 109.2 . . ?
H92A C92 H92B 107.9 . . ?
C92 C93 C94 111.4(5) . . ?
C92 C93 H93A 109.4 . . ?
C94 C93 H93A 109.4 . . ?
C92 C93 H93B 109.4 . . ?
C94 C93 H93B 109.4 . . ?
H93A C93 H93B 108.0 . . ?
C93 C94 C95 110.9(5) . . ?
C93 C94 H94A 109.5 . . ?
C95 C94 H94A 109.5 . . ?
C93 C94 H94B 109.5 . . ?
C95 C94 H94B 109.5 . . ?
H94A C94 H94B 108.1 . . ?
C96 C95 C94 111.3(5) . . ?
C96 C95 H95A 109.4 . . ?
C94 C95 H95A 109.4 . . ?
C96 C95 H95B 109.4 . . ?
C94 C95 H95B 109.4 . . ?
H95A C95 H95B 108.0 . . ?
C95 C96 C91 112.1(5) . . ?
C95 C96 H96A 109.2 . . ?
C91 C96 H96A 109.2 . . ?
C95 C96 H96B 109.2 . . ?
C91 C96 H96B 109.2 . . ?
H96A C96 H96B 107.9 . . ?

loop_
_geom_bond_atom_site_label_1
_geom_bond_atom_site_label_2
_geom_bond_distance
_geom_bond_site_symmetry_2
_geom_bond_publ_flag
Ir1 C1 2.047(5) . ?
Ir1 C15 2.115(5) . ?
Ir1 C16 2.127(5) . ?
Ir1 C11 2.172(5) . ?
Ir1 C12 2.215(5) . ?
Ir1 Cl1 2.3575(12) . ?
C1 N9 1.356(7) . ?
C1 N2 1.358(7) . ?
N2 C21 1.443(7) . ?
N2 C3 1.482(7) . ?
C3 C8 1.505(7) . ?
C3 C4 1.513(8) . ?
C3 H3 1.0000 . ?
C4 C5 1.550(8) . ?
C4 H4A 0.9900 . ?
C4 H4B 0.9900 . ?
C5 C6 1.535(8) . ?
C5 H5A 0.9900 . ?
C5 H5B 0.9900 . ?
C6 C7 1.533(8) . ?
C6 H6A 0.9900 . ?
C6 H6B 0.9900 . ?
C7 C8 1.511(8) . ?
C7 H7A 0.9900 . ?
C7 H7B 0.9900 . ?
C8 N9 1.477(7) . ?
C8 H8 1.0000 . ?
N9 C51 1.433(7) . ?
C11 C12 1.405(9) . ?
C11 C18 1.515(9) . ?
C11 H11 0.9500 . ?
C12 C13 1.512(8) . ?
C12 H12 0.9500 . ?
C13 C14 1.534(8) . ?
C13 H13A 0.9900 . ?
C13 H13B 0.9900 . ?
C14 C15 1.509(8) . ?
C14 H14A 0.9900 . ?
C14 H14B 0.9900 . ?
C15 C16 1.430(8) . ?
C15 H15 0.9500 . ?
C16 C17 1.525(8) . ?
C16 H16 0.9500 . ?
C17 C18 1.527(9) . ?
C17 H17A 0.9900 . ?
C17 H17B 0.9900 . ?
C18 H18A 0.9900 . ?
C18 H18B 0.9900 . ?
C20 C29 1.410(8) . ?
C20 C25 1.422(7) . ?
C20 C21 1.429(8) . ?
C21 C22 1.381(8) . ?
C22 C23 1.415(8) . ?
C22 C61 1.519(8) . ?
C23 C24 1.373(8) . ?
C23 H23 0.9500 . ?
C24 C25 1.413(8) . ?
C24 H24 0.9500 . ?
C25 C26 1.426(8) . ?
C26 C27 1.361(8) . ?
C26 H26 0.9500 . ?
C27 C28 1.423(8) . ?
C27 H27 0.9500 . ?
C28 C29 1.376(7) . ?
C28 C71 1.512(8) . ?
C29 H29 0.9500 . ?
C50 C59 1.418(8) . ?
C50 C55 1.425(8) . ?
C50 C51 1.430(7) . ?
C51 C52 1.374(8) . ?
C52 C53 1.427(8) . ?
C52 C81 1.514(7) . ?
C53 C54 1.369(8) . ?
C53 H53 0.9500 . ?
C54 C55 1.413(8) . ?
C54 H54 0.9500 . ?
C55 C56 1.420(8) . ?
C56 C57 1.358(9) . ?
C56 H56 0.9500 . ?
C57 C58 1.431(7) . ?
C57 H57 0.9500 . ?
C58 C59 1.374(8) . ?
C58 C91 1.508(8) . ?
C59 H59 0.9500 . ?
C61 C66 1.533(8) . ?
C61 C62 1.545(8) . ?
C61 H61 1.0000 . ?
C62 C63 1.530(8) . ?
C62 H62A 0.9900 . ?
C62 H62B 0.9900 . ?
C63 C64 1.523(9) . ?
C63 H63A 0.9900 . ?
C63 H63B 0.9900 . ?
C64 C65 1.536(9) . ?
C64 H64A 0.9900 . ?
C64 H64B 0.9900 . ?
C65 C66 1.533(8) . ?
C65 H65A 0.9900 . ?
C65 H65B 0.9900 . ?
C66 H66A 0.9900 . ?
C66 H66B 0.9900 . ?
C71 C76 1.522(8) . ?
C71 C72 1.541(8) . ?
C71 H71 1.0000 . ?
C72 C73 1.537(9) . ?
C72 H72A 0.9900 . ?
C72 H72B 0.9900 . ?
C73 C74 1.513(9) . ?
C73 H73A 0.9900 . ?
C73 H73B 0.9900 . ?
C74 C75 1.522(9) . ?
C74 H74A 0.9900 . ?
C74 H74B 0.9900 . ?
C75 C76 1.530(8) . ?
C75 H75A 0.9900 . ?
C75 H75B 0.9900 . ?
C76 H76A 0.9900 . ?
C76 H76B 0.9900 . ?
C81 C82 1.535(7) . ?
C81 C86 1.539(7) . ?
C81 H81 1.0000 . ?
C82 C83 1.536(8) . ?
C82 H82A 0.9900 . ?
C82 H82B 0.9900 . ?
C83 C84 1.519(9) . ?
C83 H83A 0.9900 . ?
C83 H83B 0.9900 . ?
C84 C85 1.525(9) . ?
C84 H84A 0.9900 . ?
C84 H84B 0.9900 . ?
C85 C86 1.528(8) . ?
C85 H85A 0.9900 . ?
C85 H85B 0.9900 . ?
C86 H86A 0.9900 . ?
C86 H86B 0.9900 . ?
C91 C92 1.542(8) . ?
C91 C96 1.561(8) . ?
C91 H91 1.0000 . ?
C92 C93 1.522(8) . ?
C92 H92A 0.9900 . ?
C92 H92B 0.9900 . ?
C93 C94 1.526(9) . ?
C93 H93A 0.9900 . ?
C93 H93B 0.9900 . ?
C94 C95 1.526(9) . ?
C94 H94A 0.9900 . ?
C94 H94B 0.9900 . ?
C95 C96 1.507(9) . ?
C95 H95A 0.9900 . ?
C95 H95B 0.9900 . ?
C96 H96A 0.9900 . ?
C96 H96B 0.9900 . ?

loop_
_geom_torsion_atom_site_label_1
_geom_torsion_atom_site_label_2
_geom_torsion_atom_site_label_3
_geom_torsion_atom_site_label_4
_geom_torsion
_geom_torsion_site_symmetry_1
_geom_torsion_site_symmetry_2
_geom_torsion_site_symmetry_3
_geom_torsion_site_symmetry_4
_geom_torsion_publ_flag
N9 C1 N2 C21 -164.8(5) . . . . ?
Ir1 C1 N2 C21 22.3(8) . . . . ?
N9 C1 N2 C3 -8.9(6) . . . . ?
Ir1 C1 N2 C3 178.2(3) . . . . ?
C1 N2 C3 C8 26.1(5) . . . . ?
C21 N2 C3 C8 -175.3(4) . . . . ?
C1 N2 C3 C4 147.3(5) . . . . ?
C21 N2 C3 C4 -54.2(7) . . . . ?
N2 C3 C4 C5 -176.4(4) . . . . ?
C8 C3 C4 C5 -59.9(6) . . . . ?
C3 C4 C5 C6 52.4(6) . . . . ?
C4 C5 C6 C7 -52.1(7) . . . . ?
C5 C6 C7 C8 53.6(6) . . . . ?
N2 C3 C8 N9 -30.9(5) . . . . ?
C4 C3 C8 N9 -160.0(4) . . . . ?
N2 C3 C8 C7 -161.5(4) . . . . ?
C4 C3 C8 C7 69.5(6) . . . . ?
C6 C7 C8 N9 179.3(5) . . . . ?
C6 C7 C8 C3 -62.3(6) . . . . ?
N2 C1 N9 C51 -174.0(5) . . . . ?
Ir1 C1 N9 C51 -1.3(8) . . . . ?
N2 C1 N9 C8 -13.3(6) . . . . ?
Ir1 C1 N9 C8 159.4(4) . . . . ?
C3 C8 N9 C1 28.9(5) . . . . ?
C7 C8 N9 C1 152.5(5) . . . . ?
C3 C8 N9 C51 -168.0(4) . . . . ?
C7 C8 N9 C51 -44.5(7) . . . . ?
C18 C11 C12 C13 4.9(9) . . . . ?
Ir1 C11 C12 C13 104.1(5) . . . . ?
C18 C11 C12 Ir1 -99.2(5) . . . . ?
C11 C12 C13 C14 -94.9(7) . . . . ?
Ir1 C12 C13 C14 -14.1(6) . . . . ?
C12 C13 C14 C15 34.0(7) . . . . ?
C13 C14 C15 C16 42.7(8) . . . . ?
C13 C14 C15 Ir1 -38.3(6) . . . . ?
C14 C15 C16 C17 2.9(9) . . . . ?
Ir1 C15 C16 C17 105.7(5) . . . . ?
C14 C15 C16 Ir1 -102.8(6) . . . . ?
C15 C16 C17 C18 -96.3(6) . . . . ?
Ir1 C16 C17 C18 -15.3(6) . . . . ?
C12 C11 C18 C17 39.5(8) . . . . ?
Ir1 C11 C18 C17 -41.8(5) . . . . ?
C16 C17 C18 C11 38.2(7) . . . . ?
C29 C20 C21 C22 174.9(5) . . . . ?
C25 C20 C21 C22 -1.2(7) . . . . ?
C29 C20 C21 N2 6.3(7) . . . . ?
C25 C20 C21 N2 -169.8(4) . . . . ?
C1 N2 C21 C22 74.1(7) . . . . ?
C3 N2 C21 C22 -80.3(6) . . . . ?
C1 N2 C21 C20 -117.3(6) . . . . ?
C3 N2 C21 C20 88.3(6) . . . . ?
C20 C21 C22 C23 6.9(8) . . . . ?
N2 C21 C22 C23 175.0(5) . . . . ?
C20 C21 C22 C61 -167.7(5) . . . . ?
N2 C21 C22 C61 0.3(8) . . . . ?
C21 C22 C23 C24 -7.0(8) . . . . ?
C61 C22 C23 C24 167.8(5) . . . . ?
C22 C23 C24 C25 1.2(8) . . . . ?
C23 C24 C25 C20 4.6(8) . . . . ?
C23 C24 C25 C26 -174.7(5) . . . . ?
C29 C20 C25 C24 179.1(5) . . . . ?
C21 C20 C25 C24 -4.6(7) . . . . ?
C29 C20 C25 C26 -1.5(7) . . . . ?
C21 C20 C25 C26 174.8(5) . . . . ?
C24 C25 C26 C27 178.7(5) . . . . ?
C20 C25 C26 C27 -0.7(8) . . . . ?
C25 C26 C27 C28 2.2(8) . . . . ?
C26 C27 C28 C29 -1.4(8) . . . . ?
C26 C27 C28 C71 176.6(5) . . . . ?
C27 C28 C29 C20 -0.9(7) . . . . ?
C71 C28 C29 C20 -178.9(5) . . . . ?
C25 C20 C29 C28 2.3(7) . . . . ?
C21 C20 C29 C28 -173.8(5) . . . . ?
C59 C50 C51 C52 178.7(5) . . . . ?
C55 C50 C51 C52 -1.4(7) . . . . ?
C59 C50 C51 N9 4.3(7) . . . . ?
C55 C50 C51 N9 -175.8(4) . . . . ?
C1 N9 C51 C52 76.4(7) . . . . ?
C8 N9 C51 C52 -83.0(6) . . . . ?
C1 N9 C51 C50 -109.1(6) . . . . ?
C8 N9 C51 C50 91.5(6) . . . . ?
C50 C51 C52 C53 1.2(8) . . . . ?
N9 C51 C52 C53 175.3(5) . . . . ?
C50 C51 C52 C81 -174.5(5) . . . . ?
N9 C51 C52 C81 -0.3(8) . . . . ?
C51 C52 C53 C54 -1.0(8) . . . . ?
C81 C52 C53 C54 174.9(5) . . . . ?
C52 C53 C54 C55 0.9(9) . . . . ?
C53 C54 C55 C56 -179.1(5) . . . . ?
C53 C54 C55 C50 -1.0(8) . . . . ?
C59 C50 C55 C54 -178.9(5) . . . . ?
C51 C50 C55 C54 1.2(7) . . . . ?
C59 C50 C55 C56 -0.7(7) . . . . ?
C51 C50 C55 C56 179.4(5) . . . . ?
C54 C55 C56 C57 176.9(5) . . . . ?
C50 C55 C56 C57 -1.2(8) . . . . ?
C55 C56 C57 C58 1.1(8) . . . . ?
C56 C57 C58 C59 1.0(8) . . . . ?
C56 C57 C58 C91 -174.7(5) . . . . ?
C57 C58 C59 C50 -3.0(8) . . . . ?
C91 C58 C59 C50 172.7(5) . . . . ?
C55 C50 C59 C58 2.9(7) . . . . ?
C51 C50 C59 C58 -177.2(5) . . . . ?
C21 C22 C61 C66 -132.6(5) . . . . ?
C23 C22 C61 C66 52.8(7) . . . . ?
C21 C22 C61 C62 105.0(6) . . . . ?
C23 C22 C61 C62 -69.6(6) . . . . ?
C22 C61 C62 C63 -174.1(5) . . . . ?
C66 C61 C62 C63 60.0(6) . . . . ?
C61 C62 C63 C64 -55.0(6) . . . . ?
C62 C63 C64 C65 50.8(7) . . . . ?
C63 C64 C65 C66 -52.3(7) . . . . ?
C22 C61 C66 C65 175.1(5) . . . . ?
C62 C61 C66 C65 -61.7(6) . . . . ?
C64 C65 C66 C61 58.1(7) . . . . ?
C29 C28 C71 C76 -29.1(7) . . . . ?
C27 C28 C71 C76 152.9(5) . . . . ?
C29 C28 C71 C72 95.0(6) . . . . ?
C27 C28 C71 C72 -83.0(6) . . . . ?
C28 C71 C72 C73 178.2(5) . . . . ?
C76 C71 C72 C73 -55.0(7) . . . . ?
C71 C72 C73 C74 55.1(8) . . . . ?
C72 C73 C74 C75 -55.3(7) . . . . ?
C73 C74 C75 C76 55.7(7) . . . . ?
C28 C71 C76 C75 -179.0(5) . . . . ?
C72 C71 C76 C75 56.5(6) . . . . ?
C74 C75 C76 C71 -57.1(7) . . . . ?
C51 C52 C81 C82 108.3(6) . . . . ?
C53 C52 C81 C82 -67.3(6) . . . . ?
C51 C52 C81 C86 -127.6(6) . . . . ?
C53 C52 C81 C86 56.8(7) . . . . ?
C52 C81 C82 C83 -179.9(5) . . . . ?
C86 C81 C82 C83 54.7(6) . . . . ?
C81 C82 C83 C84 -55.8(6) . . . . ?
C82 C83 C84 C85 56.2(7) . . . . ?
C83 C84 C85 C86 -56.3(7) . . . . ?
C84 C85 C86 C81 55.2(7) . . . . ?
C52 C81 C86 C85 -178.3(5) . . . . ?
C82 C81 C86 C85 -54.2(7) . . . . ?
C59 C58 C91 C92 134.6(5) . . . . ?
C57 C58 C91 C92 -49.8(7) . . . . ?
C59 C58 C91 C96 -101.5(6) . . . . ?
C57 C58 C91 C96 74.0(6) . . . . ?
C58 C91 C92 C93 176.5(5) . . . . ?
C96 C91 C92 C93 53.1(7) . . . . ?
C91 C92 C93 C94 -55.5(7) . . . . ?
C92 C93 C94 C95 56.4(7) . . . . ?
C93 C94 C95 C96 -56.9(8) . . . . ?
C94 C95 C96 C91 56.1(8) . . . . ?
C58 C91 C96 C95 179.4(5) . . . . ?
C92 C91 C96 C95 -53.7(7) . . . . ?
